data_2023053
loop_
_publ_author_name
'Upmann, Daniel'
'Bockfeld, Dirk'
'Jones, Peter G.'
'T&#xe2;rcoveanu, Eliza'

_publ_section_title
;
 Crystal structures of ten phosphane chalcogenide complexes of gold(III)
 chloride and bromide.
;
_journal_coeditor_code YZ2051
_journal_issue 'Pt 4'
_journal_name_full 'Acta crystallographica. Section E, Crystallographic communications'
_journal_page_first 355
_journal_page_last 369
_journal_paper_doi 10.1107/S2056989024002032
_journal_volume 80
_journal_year 2024
_chemical_formula_iupac '[Au Cl3 (C11 H25 P S)]'
_chemical_formula_moiety 'C11 H25 Au Cl3 P S'
_chemical_formula_sum 'C11 H25 Au Cl3 P S'
_chemical_formula_weight 523.66
_chemical_name_systematic
;
Trichlorido[di-<i>tert</i>-butyl(propan-2-yl)phosphane
sulfide-\k<i>S</i>]gold(III)
;
_space_group_crystal_system triclinic
_space_group_IT_number 2
_space_group_name_Hall '-P 1'
_space_group_name_H-M_alt 'P -1'
_atom_sites_solution_hydrogens geom
_atom_sites_solution_primary direct
_atom_sites_solution_secondary difmap
_audit_creation_method SHELXL-2019/3
_cell_angle_alpha 78.876(3)
_cell_angle_beta 71.456(4)
_cell_angle_gamma 72.702(4)
_cell_formula_units_Z 2
_cell_length_a 8.6034(4)
_cell_length_b 9.7779(4)
_cell_length_c 11.4231(4)
_cell_measurement_reflns_used 31596
_cell_measurement_temperature 100(2)
_cell_measurement_theta_max 30.7543
_cell_measurement_theta_min 2.1901
_cell_volume 864.70(7)
_computing_cell_refinement
;
CrysAlisPro, Version 1.171.35.19 (Rigaku OD, 2020)
;
_computing_data_collection
;
CrysAlisPro, Version 1.171.35.19 (Rigaku OD, 2020)
;
_computing_data_reduction
;
CrysAlisPro, Version 1.171.35.19 (Rigaku OD, 2020)
;
_computing_molecular_graphics
;
Bruker XP, Version 5.1 (Bruker, 1998)
;
_computing_publication_material
;
SHELXL-2019/3 (Sheldrick, 2015)
;
_computing_structure_refinement
;
SHELXL-2019/3 (Sheldrick, 2015)
;
_computing_structure_solution
;
SHELXS-97 (Sheldrick, 2008)
;
_diffrn_ambient_temperature 100(2)
_diffrn_detector_area_resol_mean 16.1419
_diffrn_measured_fraction_theta_full 0.989
_diffrn_measured_fraction_theta_max 0.948
_diffrn_measurement_device_type 'Oxford Diffraction Xcalibur, Eos'
_diffrn_measurement_method '\w scan'
_diffrn_radiation_type MoK\a
_diffrn_radiation_wavelength 0.71073
_diffrn_reflns_av_R_equivalents 0.0375
_diffrn_reflns_av_unetI/netI 0.0166
_diffrn_reflns_limit_h_max 12
_diffrn_reflns_limit_h_min -12
_diffrn_reflns_limit_k_max 14
_diffrn_reflns_limit_k_min -14
_diffrn_reflns_limit_l_max 16
_diffrn_reflns_limit_l_min -16
_diffrn_reflns_number 68815
_diffrn_reflns_theta_full 30.000
_diffrn_reflns_theta_max 30.823
_diffrn_reflns_theta_min 2.582
_diffrn_source 'Enhance (Mo) X-ray Source'
_exptl_absorpt_coefficient_mu 9.164
_exptl_absorpt_correction_T_max 1.00000
_exptl_absorpt_correction_T_min 0.57723
_exptl_absorpt_correction_type multi-scan
_exptl_absorpt_process_details
;
(CrysAlisPro; Rigaku OD, 2020)
;
_exptl_crystal_colour red
_exptl_crystal_density_diffrn 2.011
_exptl_crystal_density_method 'not measured'
_exptl_crystal_description plate
_exptl_crystal_F_000 504
_exptl_crystal_size_max 0.15
_exptl_crystal_size_mid 0.15
_exptl_crystal_size_min 0.08
_refine_diff_density_max 1.641
_refine_diff_density_min -0.931
_refine_ls_extinction_coef 0.00097(14)
_refine_ls_extinction_expression '<i>F</i>~c~^*^ = <i>kF</i>~c~[1 + 0.001 <i>F</i>~c~^2^\l^3^/sin(2\q)]^-1/4^'
_refine_ls_extinction_method
;
SHELXL-2019/3 (Sheldrick, 2015)
;
_refine_ls_goodness_of_fit_ref 1.078
_refine_ls_hydrogen_treatment constr
_refine_ls_matrix_type full
_refine_ls_number_parameters 163
_refine_ls_number_reflns 5155
_refine_ls_number_restraints 0
_refine_ls_restrained_S_all 1.078
_refine_ls_R_factor_all 0.0174
_refine_ls_R_factor_gt 0.0157
_refine_ls_shift/su_max 0.003
_refine_ls_shift/su_mean 0.000
_refine_ls_structure_factor_coef Fsqd
_refine_ls_weighting_details 'w=1/[\s^2^(Fo^2^)+(0.0168P)^2^+0.7385P] where P=(Fo^2^+2Fc^2^)/3'
_refine_ls_weighting_scheme calc
_refine_ls_wR_factor_gt 0.0354
_refine_ls_wR_factor_ref 0.0359
_reflns_number_gt 4939
_reflns_number_total 5155
_reflns_threshold_expression 'I > 2\s(I)'
_cod_data_source_file yz2051.cif
_cod_data_source_block 11a
_cod_depositor_comments 'Adding full bibliography for 2023050--2023062.cif.'
_cod_original_cell_volume 864.69(7)
_cod_database_code 2023053
_shelx_space_group_comment
;
The symmetry employed for this shelxl refinement is uniquely defined
by the following loop, which should always be used as a source of
symmetry information in preference to the above space-group names.
They are only intended as comments.
;
_shelx_estimated_absorpt_t_min 0.340
_shelx_estimated_absorpt_t_max 0.528

loop_
_space_group_symop_operation_xyz
'x, y, z'
'-x, -y, -z'

loop_
_atom_site_type_symbol
_atom_site_label
_atom_site_fract_x
_atom_site_fract_y
_atom_site_fract_z
_atom_site_U_iso_or_equiv
_atom_site_adp_type
_atom_site_calc_flag
_atom_site_occupancy
_atom_site_disorder_assembly
_atom_site_disorder_group
Au Au1 0.46476(2) 0.35014(2) 0.24072(2) 0.01322(3) Uani d 1 . .
Cl Cl1 0.53637(8) 0.12179(5) 0.34127(5) 0.02358(11) Uani d 1 . .
Cl Cl2 0.73242(6) 0.37151(5) 0.21222(5) 0.02016(10) Uani d 1 . .
Cl Cl3 0.20542(7) 0.31734(5) 0.25815(5) 0.02182(10) Uani d 1 . .
S S1 0.40624(6) 0.58036(5) 0.13465(4) 0.01345(9) Uani d 1 . .
P P1 0.21575(6) 0.72281(5) 0.24712(4) 0.00958(8) Uani d 1 . .
C C1 0.2568(2) 0.7093(2) 0.40129(16) 0.0120(3) Uani d 1 . .
C C2 0.2277(2) 0.8996(2) 0.15054(16) 0.0129(3) Uani d 1 . .
C C3 0.0119(2) 0.6799(2) 0.27290(18) 0.0144(4) Uani d 1 . .
H H3 0.028473 0.577669 0.311603 0.017 Uiso calc 1 . .
C C11 0.1566(3) 0.8445(2) 0.46903(18) 0.0166(4) Uani d 1 . .
H H11A 0.175463 0.830339 0.551228 0.025 Uiso calc 1 . .
H H11B 0.035482 0.860654 0.478365 0.025 Uiso calc 1 . .
H H11C 0.195308 0.928404 0.420505 0.025 Uiso calc 1 . .
C C12 0.4458(2) 0.6884(2) 0.38625(18) 0.0160(4) Uani d 1 . .
H H12A 0.464884 0.674279 0.468368 0.024 Uiso calc 1 . .
H H12B 0.481411 0.773860 0.338457 0.024 Uiso calc 1 . .
H H12C 0.511838 0.603622 0.342337 0.024 Uiso calc 1 . .
C C13 0.2023(3) 0.5771(2) 0.48235(17) 0.0154(4) Uani d 1 . .
H H13A 0.261577 0.491274 0.438534 0.023 Uiso calc 1 . .
H H13B 0.079670 0.592422 0.499118 0.023 Uiso calc 1 . .
H H13C 0.230881 0.563523 0.560995 0.023 Uiso calc 1 . .
C C21 0.2573(3) 0.8834(2) 0.01298(18) 0.0187(4) Uani d 1 . .
H H21A 0.249579 0.978272 -0.035494 0.028 Uiso calc 1 . .
H H21B 0.170971 0.841459 0.005595 0.028 Uiso calc 1 . .
H H21C 0.370012 0.820130 -0.018603 0.028 Uiso calc 1 . .
C C22 0.0615(3) 1.0154(2) 0.19359(19) 0.0172(4) Uani d 1 . .
H H22A 0.073803 1.109141 0.148052 0.026 Uiso calc 1 . .
H H22B 0.036261 1.020447 0.282805 0.026 Uiso calc 1 . .
H H22C -0.031281 0.990337 0.177297 0.026 Uiso calc 1 . .
C C23 0.3768(3) 0.9485(2) 0.15964(19) 0.0179(4) Uani d 1 . .
H H23A 0.481893 0.873138 0.135293 0.027 Uiso calc 1 . .
H H23B 0.357471 0.966281 0.245317 0.027 Uiso calc 1 . .
H H23C 0.386403 1.037364 0.104132 0.027 Uiso calc 1 . .
C C31 -0.0281(3) 0.6790(2) 0.1513(2) 0.0231(4) Uani d 1 . .
H H31A -0.116373 0.627857 0.168074 0.035 Uiso calc 1 . .
H H31B 0.074582 0.630193 0.092018 0.035 Uiso calc 1 . .
H H31C -0.067901 0.778349 0.116337 0.035 Uiso calc 1 . .
C C32 -0.1431(3) 0.7650(2) 0.3650(2) 0.0204(4) Uani d 1 . .
H H32A -0.166224 0.867347 0.333210 0.031 Uiso calc 1 . .
H H32B -0.120054 0.753022 0.445560 0.031 Uiso calc 1 . .
H H32C -0.241804 0.728860 0.374972 0.031 Uiso calc 1 . .

loop_
_atom_site_aniso_label
_atom_site_aniso_U_11
_atom_site_aniso_U_22
_atom_site_aniso_U_33
_atom_site_aniso_U_12
_atom_site_aniso_U_13
_atom_site_aniso_U_23
Au1 0.01600(5) 0.01034(4) 0.01333(4) 0.00004(3) -0.00561(3) -0.00404(2)
Cl1 0.0333(3) 0.0125(2) 0.0272(2) -0.00151(19) -0.0165(2) -0.00033(18)
Cl2 0.0157(2) 0.0205(2) 0.0245(2) 0.00003(18) -0.00744(18) -0.00704(18)
Cl3 0.0195(2) 0.0144(2) 0.0338(3) -0.00423(18) -0.0088(2) -0.00533(18)
S1 0.0157(2) 0.0119(2) 0.01053(18) -0.00038(16) -0.00253(16) -0.00305(15)
P1 0.0100(2) 0.00913(19) 0.00972(19) -0.00157(16) -0.00349(16) -0.00143(15)
C1 0.0121(9) 0.0137(8) 0.0104(7) -0.0006(7) -0.0049(6) -0.0026(6)
C2 0.0159(9) 0.0111(8) 0.0114(8) -0.0040(7) -0.0039(7) 0.0006(6)
C3 0.0118(9) 0.0122(8) 0.0209(9) -0.0040(7) -0.0074(7) 0.0008(7)
C11 0.0174(10) 0.0167(9) 0.0146(8) 0.0000(7) -0.0041(7) -0.0067(7)
C12 0.0121(9) 0.0194(9) 0.0176(9) -0.0008(7) -0.0066(7) -0.0053(7)
C13 0.0185(10) 0.0145(9) 0.0115(8) -0.0015(7) -0.0050(7) -0.0003(6)
C21 0.0268(11) 0.0170(9) 0.0128(8) -0.0073(8) -0.0065(8) 0.0017(7)
C22 0.0186(10) 0.0113(8) 0.0205(9) -0.0012(7) -0.0074(8) 0.0004(7)
C23 0.0198(10) 0.0167(9) 0.0179(9) -0.0086(8) -0.0034(7) 0.0000(7)
C31 0.0244(12) 0.0246(11) 0.0282(11) -0.0105(9) -0.0169(9) 0.0023(8)
C32 0.0096(9) 0.0199(10) 0.0283(10) -0.0027(7) -0.0033(8) 0.0007(8)

loop_
_atom_type_symbol
_atom_type_description
_atom_type_scat_dispersion_real
_atom_type_scat_dispersion_imag
_atom_type_scat_source
C C 0.0033 0.0016 'International Tables Vol C Tables 4.2.6.8 and 6.1.1.4'
H H 0.0000 0.0000 'International Tables Vol C Tables 4.2.6.8 and 6.1.1.4'
P P 0.1023 0.0942 'International Tables Vol C Tables 4.2.6.8 and 6.1.1.4'
S S 0.1246 0.1234 'International Tables Vol C Tables 4.2.6.8 and 6.1.1.4'
Cl Cl 0.1484 0.1585 'International Tables Vol C Tables 4.2.6.8 and 6.1.1.4'
Au Au -2.0133 8.8022 'International Tables Vol C Tables 4.2.6.8 and 6.1.1.4'

loop_
_geom_angle_atom_site_label_1
_geom_angle_atom_site_label_2
_geom_angle_atom_site_label_3
_geom_angle_site_symmetry_1
_geom_angle_site_symmetry_3
_geom_angle
_geom_angle_publ_flag
Cl2 Au1 Cl3 . . 175.769(17) y
Cl2 Au1 Cl1 . . 89.44(2) y
Cl3 Au1 Cl1 . . 89.35(2) y
Cl2 Au1 S1 . . 87.963(19) y
Cl3 Au1 S1 . . 93.175(19) y
Cl1 Au1 S1 . . 177.237(19) y
P1 S1 Au1 . . 111.35(2) y
C3 P1 C2 . . 112.66(9) y
C3 P1 C1 . . 108.88(9) y
C2 P1 C1 . . 113.61(8) y
C3 P1 S1 . . 109.17(7) y
C2 P1 S1 . . 101.48(6) y
C1 P1 S1 . . 110.81(6) y
C12 C1 C13 . . 108.33(16) ?
C12 C1 C11 . . 108.22(16) ?
C13 C1 C11 . . 108.84(15) ?
C12 C1 P1 . . 111.17(13) ?
C13 C1 P1 . . 108.09(13) ?
C11 C1 P1 . . 112.11(13) ?
C23 C2 C22 . . 109.55(16) ?
C23 C2 C21 . . 107.67(16) ?
C22 C2 C21 . . 108.83(16) ?
C23 C2 P1 . . 110.43(13) ?
C22 C2 P1 . . 110.44(13) ?
C21 C2 P1 . . 109.85(13) ?
C31 C3 C32 . . 110.93(17) ?
C31 C3 P1 . . 112.85(14) ?
C32 C3 P1 . . 116.89(14) ?
C31 C3 H3 . . 105.0 ?
C32 C3 H3 . . 105.0 ?
P1 C3 H3 . . 105.0 ?
C1 C11 H11A . . 109.5 ?
C1 C11 H11B . . 109.5 ?
H11A C11 H11B . . 109.5 ?
C1 C11 H11C . . 109.5 ?
H11A C11 H11C . . 109.5 ?
H11B C11 H11C . . 109.5 ?
C1 C12 H12A . . 109.5 ?
C1 C12 H12B . . 109.5 ?
H12A C12 H12B . . 109.5 ?
C1 C12 H12C . . 109.5 ?
H12A C12 H12C . . 109.5 ?
H12B C12 H12C . . 109.5 ?
C1 C13 H13A . . 109.5 ?
C1 C13 H13B . . 109.5 ?
H13A C13 H13B . . 109.5 ?
C1 C13 H13C . . 109.5 ?
H13A C13 H13C . . 109.5 ?
H13B C13 H13C . . 109.5 ?
C2 C21 H21A . . 109.5 ?
C2 C21 H21B . . 109.5 ?
H21A C21 H21B . . 109.5 ?
C2 C21 H21C . . 109.5 ?
H21A C21 H21C . . 109.5 ?
H21B C21 H21C . . 109.5 ?
C2 C22 H22A . . 109.5 ?
C2 C22 H22B . . 109.5 ?
H22A C22 H22B . . 109.5 ?
C2 C22 H22C . . 109.5 ?
H22A C22 H22C . . 109.5 ?
H22B C22 H22C . . 109.5 ?
C2 C23 H23A . . 109.5 ?
C2 C23 H23B . . 109.5 ?
H23A C23 H23B . . 109.5 ?
C2 C23 H23C . . 109.5 ?
H23A C23 H23C . . 109.5 ?
H23B C23 H23C . . 109.5 ?
C3 C31 H31A . . 109.5 ?
C3 C31 H31B . . 109.5 ?
H31A C31 H31B . . 109.5 ?
C3 C31 H31C . . 109.5 ?
H31A C31 H31C . . 109.5 ?
H31B C31 H31C . . 109.5 ?
C3 C32 H32A . . 109.5 ?
C3 C32 H32B . . 109.5 ?
H32A C32 H32B . . 109.5 ?
C3 C32 H32C . . 109.5 ?
H32A C32 H32C . . 109.5 ?
H32B C32 H32C . . 109.5 ?

loop_
_geom_bond_atom_site_label_1
_geom_bond_atom_site_label_2
_geom_bond_site_symmetry_2
_geom_bond_distance
_geom_bond_publ_flag
Au1 Cl2 . 2.2881(5) y
Au1 Cl3 . 2.2889(5) y
Au1 Cl1 . 2.3080(5) y
Au1 S1 . 2.3346(5) y
S1 P1 . 2.0665(6) y
P1 C3 . 1.8442(19) y
P1 C2 . 1.8741(18) y
P1 C1 . 1.8765(18) y
C1 C12 . 1.534(3) ?
C1 C13 . 1.540(3) ?
C1 C11 . 1.543(3) ?
C2 C23 . 1.535(3) ?
C2 C22 . 1.541(3) ?
C2 C21 . 1.542(3) ?
C3 C31 . 1.535(3) ?
C3 C32 . 1.537(3) ?
C3 H3 . 1.0000 ?
C11 H11A . 0.9800 ?
C11 H11B . 0.9800 ?
C11 H11C . 0.9800 ?
C12 H12A . 0.9800 ?
C12 H12B . 0.9800 ?
C12 H12C . 0.9800 ?
C13 H13A . 0.9800 ?
C13 H13B . 0.9800 ?
C13 H13C . 0.9800 ?
C21 H21A . 0.9800 ?
C21 H21B . 0.9800 ?
C21 H21C . 0.9800 ?
C22 H22A . 0.9800 ?
C22 H22B . 0.9800 ?
C22 H22C . 0.9800 ?
C23 H23A . 0.9800 ?
C23 H23B . 0.9800 ?
C23 H23C . 0.9800 ?
C31 H31A . 0.9800 ?
C31 H31B . 0.9800 ?
C31 H31C . 0.9800 ?
C32 H32A . 0.9800 ?
C32 H32B . 0.9800 ?
C32 H32C . 0.9800 ?

loop_
_geom_hbond_atom_site_label_D
_geom_hbond_atom_site_label_H
_geom_hbond_atom_site_label_A
_geom_hbond_site_symmetry_A
_geom_hbond_distance_DH
_geom_hbond_distance_HA
_geom_hbond_distance_DA
_geom_hbond_angle_DHA
_geom_hbond_publ_flag
C13 H13A Au1 . 0.98 2.71 3.6142(19) 154.3 yes
C12 H12C S1 . 0.98 2.86 3.391(2) 114.5 yes
C3 H3 Cl3 . 1.00 2.62 3.451(2) 140.4 yes
C12 H12C Cl2 . 0.98 2.81 3.788(2) 173.8 yes
C13 H13C Cl2 2_666 0.98 2.91 3.851(2) 160.5 yes

loop_
_geom_torsion_atom_site_label_1
_geom_torsion_atom_site_label_2
_geom_torsion_atom_site_label_3
_geom_torsion_atom_site_label_4
_geom_torsion_site_symmetry_1
_geom_torsion_site_symmetry_2
_geom_torsion_site_symmetry_3
_geom_torsion_site_symmetry_4
_geom_torsion
_geom_torsion_publ_flag
Cl2 Au1 S1 P1 . . . . -117.55(3) y
Cl3 Au1 S1 P1 . . . . 66.53(3) y
Au1 S1 P1 C3 . . . . -71.70(7) y
Au1 S1 P1 C2 . . . . 169.16(6) y
Au1 S1 P1 C1 . . . . 48.21(7) y
C3 P1 C1 C12 . . . . 159.11(13) ?
C2 P1 C1 C12 . . . . -74.46(15) ?
S1 P1 C1 C12 . . . . 39.02(14) ?
C3 P1 C1 C13 . . . . 40.34(15) ?
C2 P1 C1 C13 . . . . 166.77(12) ?
S1 P1 C1 C13 . . . . -79.75(13) ?
C3 P1 C1 C11 . . . . -79.62(15) ?
C2 P1 C1 C11 . . . . 46.82(16) ?
S1 P1 C1 C11 . . . . 160.30(12) ?
C3 P1 C2 C23 . . . . 165.44(13) ?
C1 P1 C2 C23 . . . . 41.02(16) ?
S1 P1 C2 C23 . . . . -77.95(13) ?
C3 P1 C2 C22 . . . . 44.11(16) ?
C1 P1 C2 C22 . . . . -80.31(15) ?
S1 P1 C2 C22 . . . . 160.72(12) ?
C3 P1 C2 C21 . . . . -75.95(16) ?
C1 P1 C2 C21 . . . . 159.63(13) ?
S1 P1 C2 C21 . . . . 40.66(14) ?
C2 P1 C3 C31 . . . . 56.54(17) ?
C1 P1 C3 C31 . . . . -176.48(14) ?
S1 P1 C3 C31 . . . . -55.39(15) ?
C2 P1 C3 C32 . . . . -73.88(16) ?
C1 P1 C3 C32 . . . . 53.10(16) ?
S1 P1 C3 C32 . . . . 174.19(13) ?
